data_2007067
loop_
_publ_author_name
'Thirumurugan, R.'
'Shanmuga Sundara Raj, S.'
'Shanmugam, G.'
'Chinnakali, Kandasamy'
'Razak, Ibrahim Abdul'
'Fun, Hoong-Kun'
'Marappan, M.'
'Kandaswamy, M.'

_publ_section_title 1,4-Bis[3-(<i>N</i>-cyclohexyliminomethyl)-2-hydroxy-5-methylbenzyl]piperazine
_journal_issue 3
_journal_name_full 'Acta Crystallographica Section C'
_journal_page_first 365
_journal_page_last 367
_journal_paper_doi 10.1107/S0108270197016934
_journal_volume 54
_journal_year 1998
_chemical_formula_moiety 'C34 H48 N4 O2'
_chemical_formula_sum 'C34 H48 N4 O2'
_chemical_formula_weight 544.76
_chemical_melting_point 481.15
_chemical_name_systematic
;
2,2'-piperazin-1,4-diyldimethylene-bis[6-(cyclohexyliminimethyl)
-4-methylphenol]
;
_space_group_IT_number 14
_symmetry_cell_setting monoclinic
_symmetry_space_group_name_Hall '-P 2ybc'
_symmetry_space_group_name_H-M 'P 1 21/c 1'
_audit_creation_method SHELXL
_cell_angle_alpha 90.00
_cell_angle_beta 97.996(7)
_cell_angle_gamma 90.00
_cell_formula_units_Z 2
_cell_length_a 11.4598(10)
_cell_length_b 12.5892(11)
_cell_length_c 11.1347(12)
_cell_measurement_reflns_used 39
_cell_measurement_temperature 293(2)
_cell_measurement_theta_max 12.48
_cell_measurement_theta_min 5.42
_cell_volume 1590.8(3)
_diffrn_ambient_temperature 293(2)
_diffrn_measurement_device 'Siemens P4'
_diffrn_measurement_method \q/2\q
_diffrn_radiation_monochromator graphite
_diffrn_radiation_source 'fine-focus sealed tube'
_diffrn_radiation_type MoK\a
_diffrn_radiation_wavelength 0.71073
_diffrn_reflns_av_R_equivalents 0.027
_diffrn_reflns_av_sigmaI/netI 0.0528
_diffrn_reflns_limit_h_max 14
_diffrn_reflns_limit_h_min -14
_diffrn_reflns_limit_k_max 1
_diffrn_reflns_limit_k_min -16
_diffrn_reflns_limit_l_max 14
_diffrn_reflns_limit_l_min -1
_diffrn_reflns_number 4545
_diffrn_reflns_theta_max 27.50
_diffrn_reflns_theta_min 1.79
_diffrn_standards_decay_% <3
_diffrn_standards_interval_count 97
_diffrn_standards_number 3
_exptl_absorpt_coefficient_mu 0.071
_exptl_absorpt_correction_type none
_exptl_crystal_colour 'light yellow'
_exptl_crystal_density_diffrn 1.137
_exptl_crystal_density_meas ?
_exptl_crystal_description rectangular
_exptl_crystal_F_000 592
_exptl_crystal_size_max 0.60
_exptl_crystal_size_mid 0.56
_exptl_crystal_size_min 0.32
_refine_diff_density_max 0.15
_refine_diff_density_min -0.11
_refine_ls_extinction_coef 0.0147(18)
_refine_ls_extinction_method SHELXL93
_refine_ls_goodness_of_fit_all 0.866
_refine_ls_goodness_of_fit_obs 1.085
_refine_ls_hydrogen_treatment refall
_refine_ls_matrix_type full
_refine_ls_number_parameters 278
_refine_ls_number_reflns 3635
_refine_ls_number_restraints 0
_refine_ls_restrained_S_all 0.866
_refine_ls_restrained_S_obs 1.085
_refine_ls_R_factor_all 0.096
_refine_ls_R_factor_obs .043
_refine_ls_shift/esd_max 0.000
_refine_ls_shift/esd_mean 0.000
_refine_ls_structure_factor_coef Fsqd
_refine_ls_weighting_details 'w = 1/[\s^2^(Fo^2^)+(0.0624P)^2^] where P = (Fo^2^+2Fc^2^)/3'
_refine_ls_weighting_scheme calc
_refine_ls_wR_factor_all 0.124
_refine_ls_wR_factor_obs .105
_reflns_number_observed 1787
_reflns_number_total 3635
_reflns_observed_criterion I>2\s(I)
_cod_data_source_file bm1205.cif
_cod_data_source_block I
_cod_depositor_comments
;
The following automatic conversions were performed:

'_chemical_melting_point' value '208\%C' was changed to '481.15' - it
was converted from degrees Celsius(C) to Kelvins(K).

Automatic conversion script
Id: cif_fix_values 1646 2011-03-28 12:23:43Z adriana 

The following automatic conversions were performed:

'_chemical_melting_point' value '208\%C' was changed to '481.15' - it
was converted from degrees Celsius(C) to Kelvins(K).

Automatic conversion script
Id: cif_fix_values 1715 2011-07-08 13:25:40Z adriana 

The following automatic conversions were performed:

'_exptl_crystal_density_meas' value 'not measured' was changed to '?'
- the value is perceived as not measured.

Automatic conversion script
Id: cif_fix_values 3008 2015-01-20 13:52:24Z robertas 

The following automatic conversions were performed:

'_refine_ls_weighting_scheme' value 'calc w =
1/[\s^2^(Fo^2^)+(0.0624P)^2^] where P = (Fo^2^+2Fc^2^)/3' was changed
to 'calc'. New tag '_refine_ls_weighting_details' was created. The
value of the new tag was set to 'w = 1/[\s^2^(Fo^2^)+(0.0624P)^2^]
where P = (Fo^2^+2Fc^2^)/3'.

Automatic conversion script
Id: cif_fix_values 3143 2015-03-26 13:38:13Z robertas 
;
_cod_original_sg_symbol_H-M 'P 21/c'
_cod_database_code 2007067

loop_
_symmetry_equiv_pos_as_xyz
'x, y, z'
'-x, y+1/2, -z+1/2'
'-x, -y, -z'
'x, -y-1/2, z-1/2'

loop_
_atom_site_aniso_label
_atom_site_aniso_U_11
_atom_site_aniso_U_22
_atom_site_aniso_U_33
_atom_site_aniso_U_12
_atom_site_aniso_U_13
_atom_site_aniso_U_23
O1 .0550(7) .1032(10) .0625(8) -.0068(6) .0112(6) -.0162(7)
N1 .0603(9) .0854(10) .0545(8) .0030(7) .0145(7) -.0053(7)
N2 .0637(8) .0640(8) .0442(7) .0112(6) .0066(6) -.0020(6)
C1 .0496(9) .0589(9) .0541(9) .0014(7) .0074(7) -.0018(7)
C2 .0577(9) .0567(9) .0500(9) .0055(7) .0096(7) .0011(7)
C3 .0613(10) .0675(10) .0496(9) .0004(8) .0026(8) -.0039(8)
C4 .0553(9) .0647(10) .0618(10) -.0020(8) .0090(8) -.0018(8)
C5 .0588(10) .0607(10) .0594(10) .0030(8) .0191(9) .0016(8)
C6 .0563(9) .0578(9) .0522(9) .0029(7) .0103(8) -.0015(7)
C7 .0604(12) .112(2) .093(2) -.0134(13) .0091(12) -.010(2)
C8 .0620(11) .0647(10) .0505(10) .0056(8) .0071(8) -.0008(8)
C9 .0614(10) .0830(13) .0574(10) .0013(9) .0163(9) -.0081(10)
C10 .105(2) .085(2) .085(2) .0116(14) .0414(14) .0060(13)
C11 .128(2) .098(2) .095(2) .002(2) .062(2) .005(2)
C12 .083(2) .116(2) .097(2) -.0181(14) .0450(14) -.0259(15)
C13 .0776(14) .099(2) .103(2) .0057(13) .0370(14) -.0136(14)
C14 .0730(13) .0860(15) .0853(15) .0099(11) .0260(12) -.0016(12)
C15 .0625(11) .0814(13) .0576(10) -.0008(10) .0119(9) -.0109(10)
C16 .0881(13) .0633(11) .0452(10) .0111(10) .0077(9) .0051(8)
C17 .0709(12) .0706(12) .0515(10) .0177(10) -.0006(9) -.0042(9)

loop_
_atom_site_label
_atom_site_fract_x
_atom_site_fract_y
_atom_site_fract_z
_atom_site_U_iso_or_equiv
_atom_site_thermal_displace_type
_atom_site_calc_flag
_atom_site_refinement_flags
_atom_site_occupancy
_atom_site_disorder_group
_atom_site_type_symbol
O1 .27216(10) -.08552(11) -.36285(11) .0733(4) Uani d . 1 . O
N1 .29332(12) -.13104(12) -.58943(12) .0661(4) Uani d . 1 . N
N2 .05156(11) -.05390(10) -.09307(11) .0574(4) Uani d . 1 . N
C1 .15628(13) -.11031(12) -.39180(14) .0542(4) Uani d . 1 . C
C2 .10999(13) -.14335(12) -.50877(14) .0546(4) Uani d . 1 . C
C3 -.00925(15) -.16799(14) -.5333(2) .0599(4) Uani d . 1 . C
C4 -.08319(14) -.16207(13) -.4462(2) .0605(4) Uani d . 1 . C
C5 -.03322(14) -.13063(13) -.3298(2) .0586(4) Uani d . 1 . C
C6 .08454(13) -.10343(12) -.30081(14) .0552(4) Uani d . 1 . C
C7 -.2124(2) -.1869(3) -.4743(3) .0886(7) Uani d . 1 . C
C8 .1848(2) -.15384(14) -.6038(2) .0591(4) Uani d . 1 . C
C9 .3580(2) -.1443(2) -.6932(2) .0665(5) Uani d . 1 . C
C10 .3971(3) -.0376(2) -.7335(2) .0891(7) Uani d . 1 . C
C11 .4650(3) -.0487(2) -.8413(3) .1028(8) Uani d . 1 . C
C12 .5680(2) -.1246(2) -.8126(3) .0955(8) Uani d . 1 . C
C13 .5304(2) -.2301(2) -.7684(2) .0912(7) Uani d . 1 . C
C14 .4610(2) -.2184(2) -.6619(2) .0800(6) Uani d . 1 . C
C15 .1380(2) -.0684(2) -.1757(2) .0668(5) Uani d . 1 . C
C16 -.0110(2) .0463(2) -.1146(2) .0657(5) Uani d . 1 . C
C17 .1048(2) -.0574(2) .03336(15) .0652(5) Uani d . 1 . C
H1O1 .3023(17) -.0942(16) -.4292(19) .092(7) Uiso d . 1 . H
H3 -.0388(13) -.1900(12) -.6112(15) .057(4) Uiso d . 1 . H
H5 -.0832(13) -.1302(12) -.2680(14) .058(4) Uiso d . 1 . H
H7A -.226(2) -.249(2) -.527(2) .137(10) Uiso d . 1 . H
H7B -.240(2) -.224(3) -.413(3) .156(12) Uiso d . 1 . H
H7C -.260(3) -.126(3) -.491(3) .190(15) Uiso d . 1 . H
H8 .1437(13) -.1821(13) -.6798(16) .067(5) Uiso d . 1 . H
H9 .3005(14) -.1753(14) -.7610(16) .078(5) Uiso d . 1 . H
H10A .4507(19) -.0117(18) -.664(2) .103(8) Uiso d . 1 . H
H10B .324(2) .0101(19) -.753(2) .119(8) Uiso d . 1 . H
H11A .495(2) .023(2) -.859(3) .153(11) Uiso d . 1 . H
H11B .415(2) -.082(2) -.913(2) .122(9) Uiso d . 1 . H
H12A .6081(18) -.1338(16) -.882(2) .099(6) Uiso d . 1 . H
H12B .6268(19) -.1006(18) -.746(2) .108(8) Uiso d . 1 . H
H13A .4747(18) -.2625(18) -.8380(19) .103(7) Uiso d . 1 . H
H13B .605(2) -.280(2) -.743(2) .136(9) Uiso d . 1 . H
H14A .428(2) -.291(2) -.636(2) .125(8) Uiso d . 1 . H
H14B .5098(18) -.1885(17) -.595(2) .100(7) Uiso d . 1 . H
H15A .1848(16) -.0028(15) -.1837(17) .084(6) Uiso d . 1 . H
H15B .1985(18) -.1257(17) -.1404(19) .107(7) Uiso d . 1 . H
H16A -.0481(14) .0465(13) -.1997(16) .074(5) Uiso d . 1 . H
H16B .0462(15) .1061(15) -.0976(17) .081(6) Uiso d . 1 . H
H17A .1680(15) .0010(15) .0487(16) .080(6) Uiso d . 1 . H
H17B .1472(15) -.1286(15) .0467(16) .084(6) Uiso d . 1 . H

loop_
_atom_type_symbol
_atom_type_description
_atom_type_scat_dispersion_real
_atom_type_scat_dispersion_imag
_atom_type_scat_source
C C 0.0033 0.0016 'International Tables Vol C Tables 4.2.6.8 and 6.1.1.4'
H H 0.0000 0.0000 'International Tables Vol C Tables 4.2.6.8 and 6.1.1.4'
N N 0.0061 0.0033 'International Tables Vol C Tables 4.2.6.8 and 6.1.1.4'
O O 0.0106 0.0060 'International Tables Vol C Tables 4.2.6.8 and 6.1.1.4'

loop_
_geom_angle_atom_site_label_1
_geom_angle_atom_site_label_2
_geom_angle_atom_site_label_3
_geom_angle_site_symmetry_3
_geom_angle
_geom_angle_publ_flag
C8 N1 C9 . 118.1(2) ?
C16 N2 C17 . 108.45(13) yes
C16 N2 C15 . 111.61(14) yes
C17 N2 C15 . 112.19(13) yes
O1 C1 C6 . 117.99(15) ?
O1 C1 C2 . 121.37(14) ?
C6 C1 C2 . 120.63(14) ?
C3 C2 C1 . 118.93(15) ?
C3 C2 C8 . 119.9(2) ?
C1 C2 C8 . 121.15(15) ?
C4 C3 C2 . 122.3(2) ?
C3 C4 C5 . 117.07(15) ?
C3 C4 C7 . 121.8(2) ?
C5 C4 C7 . 121.1(2) ?
C6 C5 C4 . 123.1(2) ?
C5 C6 C1 . 117.96(15) ?
C5 C6 C15 . 123.05(14) ?
C1 C6 C15 . 118.99(14) ?
N1 C8 C2 . 123.7(2) ?
N1 C9 C10 . 109.7(2) ?
N1 C9 C14 . 110.7(2) ?
C10 C9 C14 . 111.5(2) ?
C9 C10 C11 . 111.0(2) ?
C12 C11 C10 . 111.0(2) ?
C13 C12 C11 . 112.1(2) ?
C12 C13 C14 . 112.0(2) ?
C9 C14 C13 . 110.9(2) ?
N2 C15 C6 . 113.33(14) ?
N2 C16 C17 3 110.98(15) ?
N2 C17 C16 3 109.92(14) ?

loop_
_geom_bond_atom_site_label_1
_geom_bond_atom_site_label_2
_geom_bond_site_symmetry_2
_geom_bond_distance
_geom_bond_publ_flag
O1 C1 . 1.358(2) yes
N1 C8 . 1.265(2) yes
N1 C9 . 1.467(2) yes
N2 C16 . 1.454(2) yes
N2 C17 . 1.455(2) yes
N2 C15 . 1.455(2) yes
C1 C6 . 1.393(2) ?
C1 C2 . 1.399(2) ?
C2 C3 . 1.391(2) ?
C2 C8 . 1.457(2) yes
C3 C4 . 1.375(2) ?
C4 C5 . 1.399(2) ?
C4 C7 . 1.503(3) ?
C5 C6 . 1.386(2) ?
C6 C15 . 1.507(2) yes
C9 C10 . 1.503(3) ?
C9 C14 . 1.506(3) ?
C10 C11 . 1.526(3) ?
C11 C12 . 1.518(4) ?
C12 C13 . 1.500(3) ?
C13 C14 . 1.524(3) ?
C16 C17 3 1.505(2) ?
C17 C16 3 1.505(2) ?

loop_
_geom_torsion_atom_site_label_1
_geom_torsion_atom_site_label_2
_geom_torsion_atom_site_label_3
_geom_torsion_atom_site_label_4
_geom_torsion_site_symmetry_4
_geom_torsion
O1 C1 C2 C3 . 179.84(15)
C6 C1 C2 C3 . 0.8(2)
O1 C1 C2 C8 . 0.8(2)
C6 C1 C2 C8 . -178.19(15)
C1 C2 C3 C4 . -0.7(2)
C8 C2 C3 C4 . 178.3(2)
C2 C3 C4 C5 . -0.5(2)
C2 C3 C4 C7 . 178.8(2)
C3 C4 C5 C6 . 1.6(2)
C7 C4 C5 C6 . -177.7(2)
C4 C5 C6 C1 . -1.5(2)
C4 C5 C6 C15 . 179.3(2)
O1 C1 C6 C5 . -178.83(14)
C2 C1 C6 C5 . 0.2(2)
O1 C1 C6 C15 . 0.4(2)
C2 C1 C6 C15 . 179.5(2)
C9 N1 C8 C2 . -179.37(15)
C3 C2 C8 N1 . 178.5(2)
C1 C2 C8 N1 . -2.5(3)
C8 N1 C9 C10 . 113.8(2)
C8 N1 C9 C14 . -122.8(2)
N1 C9 C10 C11 . 179.9(2)
C14 C9 C10 C11 . 56.9(3)
C9 C10 C11 C12 . -55.0(3)
C10 C11 C12 C13 . 53.6(3)
C11 C12 C13 C14 . -53.3(3)
N1 C9 C14 C13 . -178.5(2)
C10 C9 C14 C13 . -56.1(3)
C12 C13 C14 C9 . 54.2(3)
C16 N2 C15 C6 . -78.3(2)
C17 N2 C15 C6 . 159.7(2)
C5 C6 C15 N2 . -6.9(3)
C1 C6 C15 N2 . 173.88(15)
C17 N2 C16 C17 3 -59.2(2)
C15 N2 C16 C17 3 176.76(15)
C16 N2 C17 C16 3 58.5(2)
C15 N2 C17 C16 3 -177.8(2)
